data_4519189
loop_
_publ_author_name
'Severa, Godwin'
'Bruffey, Edward'
'Nguyen, Phuong Q. H.'
'Gigante, Angelina'
'Leick, Noemi'
'Kelly, Colleen'
'Finkelstein, Gregory J.'
'Hagemann, Hans'
'Gennett, Thomas'
'Rocheleau, Richard E.'
'Dera, Przemyslaw'

_publ_section_title
;
 Fe4(OAc)10[EMIM]2: Novel Iron-Based Acetate EMIM Ionic Compound
;
_journal_issue 47
_journal_name_full 'ACS Omega'
_journal_page_first 31907
_journal_page_last 31918
_journal_paper_doi 10.1021/acsomega.1c04670
_journal_volume 6
_journal_year 2021
_chemical_formula_sum 'C16 H28 Fe2 N2 O11'
_chemical_formula_weight 536.10
_space_group_crystal_system triclinic
_space_group_IT_number 2
_space_group_name_Hall '-P 1'
_space_group_name_H-M_alt 'P -1'
_atom_sites_solution_hydrogens mixed
_audit_creation_method SHELXL-2014/7
_cell_angle_alpha 70.784(5)
_cell_angle_beta 88.387(6)
_cell_angle_gamma 81.848(6)
_cell_formula_units_Z 2
_cell_length_a 9.0333(13)
_cell_length_b 10.5505(15)
_cell_length_c 12.4384(18)
_cell_measurement_reflns_used 3006
_cell_measurement_temperature 373(2)
_cell_measurement_theta_max 40.016
_cell_measurement_theta_min 4.476
_cell_volume 1107.9(3)
_computing_structure_refinement 'SHELXL-2014/7 (Sheldrick, 2014)'
_diffrn_ambient_temperature 373(2)
_diffrn_measured_fraction_theta_full 0.996
_diffrn_measured_fraction_theta_max 0.978
_diffrn_measurement_device_type 'Bruker D8 Venture'
_diffrn_radiation_type AgK\a
_diffrn_radiation_wavelength 0.56086
_diffrn_reflns_av_R_equivalents 0.1541
_diffrn_reflns_av_unetI/netI 0.1410
_diffrn_reflns_Laue_measured_fraction_full 0.996
_diffrn_reflns_Laue_measured_fraction_max 0.978
_diffrn_reflns_limit_h_max 11
_diffrn_reflns_limit_h_min -11
_diffrn_reflns_limit_k_max 12
_diffrn_reflns_limit_k_min -12
_diffrn_reflns_limit_l_max 15
_diffrn_reflns_limit_l_min -15
_diffrn_reflns_number 17333
_diffrn_reflns_point_group_measured_fraction_full 0.996
_diffrn_reflns_point_group_measured_fraction_max 0.978
_diffrn_reflns_theta_full 19.665
_diffrn_reflns_theta_max 20.175
_diffrn_reflns_theta_min 2.238
_exptl_absorpt_coefficient_mu 0.715
_exptl_crystal_density_diffrn 1.607
_exptl_crystal_description block
_exptl_crystal_F_000 556
_exptl_crystal_size_max 0.269
_exptl_crystal_size_mid 0.228
_exptl_crystal_size_min 0.148
_refine_diff_density_max 1.200
_refine_diff_density_min -0.642
_refine_diff_density_rms 0.164
_refine_ls_extinction_method none
_refine_ls_goodness_of_fit_ref 1.083
_refine_ls_hydrogen_treatment mixed
_refine_ls_matrix_type full
_refine_ls_number_parameters 298
_refine_ls_number_reflns 4216
_refine_ls_number_restraints 234
_refine_ls_restrained_S_all 1.055
_refine_ls_R_factor_all 0.1799
_refine_ls_R_factor_gt 0.1064
_refine_ls_shift/su_max 0.000
_refine_ls_shift/su_mean 0.000
_refine_ls_structure_factor_coef Fsqd
_refine_ls_weighting_details 'w=1/[\s^2^(Fo^2^)+(0.0387P)^2^+17.4441P] where P=(Fo^2^+2Fc^2^)/3'
_refine_ls_weighting_scheme calc
_refine_ls_wR_factor_gt 0.1941
_refine_ls_wR_factor_ref 0.2303
_reflns_Friedel_coverage 0.000
_reflns_number_gt 2569
_reflns_number_total 4216
_reflns_threshold_expression 'I > 2\s(I)'
_cod_data_source_file ao1c04670_si_002.cif
_cod_data_source_block shelx
_cod_database_code 4519189
_shelx_shelxl_version_number 2014/7
_shelx_space_group_comment
;
The symmetry employed for this shelxl refinement is uniquely defined
by the following loop, which should always be used as a source of
symmetry information in preference to the above space-group names.
They are only intended as comments.
;
_shelx_estimated_absorpt_t_min 0.831
_shelx_estimated_absorpt_t_max 0.902

loop_
_space_group_symop_operation_xyz
'x, y, z'
'-x, -y, -z'

loop_
_atom_site_label
_atom_site_type_symbol
_atom_site_fract_x
_atom_site_fract_y
_atom_site_fract_z
_atom_site_U_iso_or_equiv
_atom_site_adp_type
_atom_site_occupancy
_atom_site_site_symmetry_order
_atom_site_calc_flag
_atom_site_refinement_flags_posn
_atom_site_refinement_flags_adp
_atom_site_refinement_flags_occupancy
_atom_site_disorder_assembly
_atom_site_disorder_group
Fe1 Fe 0.5000 0.5000 0.0000 0.0205(5) Uani 1 2 d S U P . .
Fe2 Fe 0.5000 0.5000 0.5000 0.0214(5) Uani 1 2 d S U P . .
Fe3 Fe 0.36449(17) 0.37544(15) 0.29121(13) 0.0214(4) Uani 1 1 d . U . . .
O1 O 0.2138(9) 0.7793(7) 0.2656(7) 0.0305(18) Uani 1 1 d D . . . .
H1O1 H 0.206(10) 0.715(5) 0.241(6) 0.01(2) Uiso 1 1 d D . . . .
H2O1 H 0.271(11) 0.746(8) 0.323(6) 0.05(4) Uiso 1 1 d D . . . .
O2 O 0.4775(8) 0.2891(7) 0.0598(5) 0.0212(15) Uani 1 1 d . U . . .
O3 O 0.3256(8) 0.2483(7) 0.2071(6) 0.0258(16) Uani 1 1 d . U . . .
O4 O 0.2133(8) 0.3385(8) 0.4175(6) 0.0283(16) Uani 1 1 d . U . . .
O5 O 0.2838(8) 0.4398(7) 0.5364(6) 0.0256(16) Uani 1 1 d . U . . .
O6 O 0.5983(8) 0.2998(7) 0.5310(6) 0.0242(15) Uani 1 1 d . U . . .
O7 O 0.5302(8) 0.2258(7) 0.3936(6) 0.0245(16) Uani 1 1 d . U . . .
O8 O 0.4675(7) 0.5345(7) 0.3241(6) 0.0230(14) Uani 1 1 d . U . . .
O9 O 0.5334(7) 0.4821(7) 0.1736(5) 0.0201(14) Uani 1 1 d . U . . .
O10 O 0.2692(7) 0.5518(7) 0.0083(5) 0.0222(15) Uani 1 1 d . U . . .
O11 O 0.2061(7) 0.5367(7) 0.1874(6) 0.0246(15) Uani 1 1 d . U . . .
N1 N 0.8933(9) 0.2547(9) 0.2625(7) 0.0255(19) Uani 1 1 d . U . . .
N2 N 0.8254(9) 0.0841(9) 0.2279(7) 0.0252(18) Uani 1 1 d . U . . .
C1 C 0.0676(13) 0.3333(12) 0.5766(10) 0.037(3) Uani 1 1 d . U . . .
H1A H 0.0567 0.3782 0.6327 0.056 Uiso 1 1 calc R U . . .
H1B H 0.0834 0.2369 0.6140 0.056 Uiso 1 1 calc R U . . .
H1C H -0.0214 0.3579 0.5297 0.056 Uiso 1 1 calc R U . . .
C2 C 0.1987(11) 0.3749(11) 0.5041(9) 0.026(2) Uani 1 1 d . U . . .
C3 C 0.7040(13) 0.0829(11) 0.5314(10) 0.035(3) Uani 1 1 d . U . . .
H3A H 0.7899 0.0814 0.4844 0.052 Uiso 1 1 calc R U . . .
H3B H 0.6512 0.0089 0.5348 0.052 Uiso 1 1 calc R U . . .
H3C H 0.7357 0.0744 0.6068 0.052 Uiso 1 1 calc R U . . .
C4 C 0.6019(11) 0.2153(10) 0.4815(8) 0.019(2) Uani 1 1 d . U . . .
C5 C 0.6230(12) 0.6739(12) 0.1941(9) 0.031(3) Uani 1 1 d . U . . .
H5A H 0.6953 0.6603 0.1394 0.046 Uiso 1 1 calc R U . . .
H5B H 0.6735 0.6802 0.2586 0.046 Uiso 1 1 calc R U . . .
H5C H 0.5562 0.7561 0.1599 0.046 Uiso 1 1 calc R U . . .
C6 C 0.5372(11) 0.5587(10) 0.2314(8) 0.020(2) Uani 1 1 d . U . . .
C7 C 0.3346(12) 0.1086(11) 0.0936(9) 0.027(2) Uani 1 1 d . U . . .
H7A H 0.2417 0.1375 0.0512 0.041 Uiso 1 1 calc R U . . .
H7B H 0.3223 0.0364 0.1629 0.041 Uiso 1 1 calc R U . . .
H7C H 0.4102 0.0771 0.0489 0.041 Uiso 1 1 calc R U . . .
C8 C 0.3814(11) 0.2264(10) 0.1216(8) 0.022(2) Uani 1 1 d . U . . .
C9 C 0.8897(12) 0.3899(11) 0.2678(11) 0.035(3) Uani 1 1 d . U . . .
H9A H 0.8392 0.4545 0.2011 0.053 Uiso 1 1 calc R U . . .
H9B H 0.9901 0.4085 0.2714 0.053 Uiso 1 1 calc R U . . .
H9C H 0.8373 0.3965 0.3344 0.053 Uiso 1 1 calc R U . . .
C10 C 0.7829(12) 0.2113(10) 0.2249(9) 0.025(2) Uani 1 1 d . U . . .
H10 H 0.6897 0.2614 0.2001 0.030 Uiso 1 1 calc R U . . .
C11 C 1.0153(12) 0.1542(10) 0.2885(9) 0.030(2) Uani 1 1 d . U . . .
H11 H 1.1084 0.1584 0.3162 0.036 Uiso 1 1 calc R U . . .
C12 C 0.9708(12) 0.0472(12) 0.2649(10) 0.034(3) Uani 1 1 d . U . . .
H12 H 1.0291 -0.0355 0.2727 0.041 Uiso 1 1 calc R U . . .
C13 C 0.1850(11) 0.5794(10) 0.0815(9) 0.021(2) Uani 1 1 d . U . . .
C14 C 0.0438(12) 0.6746(13) 0.0368(9) 0.036(3) Uani 1 1 d . U . . .
H14A H 0.0685 0.7601 -0.0121 0.053 Uiso 1 1 calc R U . . .
H14B H -0.0135 0.6878 0.0994 0.053 Uiso 1 1 calc R U . . .
H14C H -0.0139 0.6366 -0.0055 0.053 Uiso 1 1 calc R U . . .
C15 C 0.7289(13) -0.0007(12) 0.2023(11) 0.036(3) Uani 1 1 d . U . . .
H15A H 0.7889 -0.0789 0.1909 0.043 Uiso 1 1 calc R U . . .
H15C H 0.6722 0.0497 0.1327 0.043 Uiso 1 1 calc R U . . .
C16 C 0.6213(13) -0.0478(11) 0.3007(11) 0.037(3) Uani 1 1 d . U . . .
H16A H 0.5615 0.0298 0.3114 0.055 Uiso 1 1 calc R U . . .
H16B H 0.6777 -0.0988 0.3693 0.055 Uiso 1 1 calc R U . . .
H16C H 0.5573 -0.1038 0.2830 0.055 Uiso 1 1 calc R U . . .

loop_
_atom_site_aniso_label
_atom_site_aniso_U_11
_atom_site_aniso_U_22
_atom_site_aniso_U_33
_atom_site_aniso_U_23
_atom_site_aniso_U_13
_atom_site_aniso_U_12
Fe1 0.0188(11) 0.0248(11) 0.0173(11) -0.0068(9) -0.0017(9) -0.0010(9)
Fe2 0.0197(11) 0.0261(12) 0.0190(11) -0.0095(9) -0.0022(9) 0.0003(9)
Fe3 0.0195(8) 0.0263(8) 0.0199(8) -0.0094(6) -0.0015(6) -0.0030(6)
O1 0.031(5) 0.028(4) 0.033(5) -0.014(4) -0.008(4) 0.003(4)
O2 0.025(4) 0.024(3) 0.015(4) -0.006(3) 0.003(3) -0.002(3)
O3 0.028(4) 0.031(4) 0.021(4) -0.009(3) 0.001(3) -0.011(3)
O4 0.022(4) 0.042(4) 0.024(4) -0.014(3) 0.002(3) -0.008(3)
O5 0.026(4) 0.035(4) 0.017(4) -0.011(3) 0.003(3) -0.003(3)
O6 0.021(4) 0.027(4) 0.028(4) -0.013(3) -0.002(3) -0.004(3)
O7 0.025(4) 0.026(4) 0.019(4) -0.007(3) -0.005(3) 0.005(3)
O8 0.021(4) 0.030(4) 0.022(3) -0.014(3) -0.001(3) 0.001(3)
O9 0.016(3) 0.030(4) 0.017(3) -0.014(3) 0.001(3) 0.003(3)
O10 0.018(3) 0.032(4) 0.015(3) -0.007(3) 0.002(3) -0.003(3)
O11 0.020(4) 0.029(4) 0.027(4) -0.013(3) -0.005(3) 0.000(3)
N1 0.021(4) 0.029(4) 0.020(5) 0.000(4) -0.006(4) 0.001(4)
N2 0.020(4) 0.028(4) 0.027(5) -0.011(4) 0.006(4) -0.001(3)
C1 0.034(7) 0.040(7) 0.035(7) -0.010(6) 0.007(5) -0.008(5)
C2 0.017(5) 0.030(6) 0.026(5) -0.005(4) -0.004(4) 0.002(4)
C3 0.034(7) 0.029(6) 0.037(7) -0.010(5) -0.012(5) 0.011(5)
C4 0.016(5) 0.024(5) 0.018(5) -0.007(4) 0.001(4) 0.000(4)
C5 0.022(6) 0.056(7) 0.022(6) -0.021(5) -0.002(4) -0.012(5)
C6 0.015(5) 0.032(5) 0.011(4) -0.007(4) -0.006(4) 0.006(4)
C7 0.033(6) 0.034(6) 0.018(6) -0.011(5) 0.000(5) -0.009(5)
C8 0.021(5) 0.023(5) 0.020(5) -0.003(4) -0.001(4) -0.006(4)
C9 0.024(6) 0.031(5) 0.052(8) -0.013(6) -0.010(5) -0.003(5)
C10 0.024(5) 0.022(5) 0.025(6) -0.003(4) -0.006(4) 0.003(4)
C11 0.023(5) 0.026(5) 0.029(6) 0.004(5) -0.008(5) 0.007(4)
C12 0.017(5) 0.031(5) 0.042(7) 0.004(5) 0.001(5) 0.001(4)
C13 0.015(5) 0.021(5) 0.022(5) 0.000(4) -0.001(4) -0.003(4)
C14 0.020(6) 0.060(8) 0.023(6) -0.013(5) 0.002(4) 0.003(5)
C15 0.029(6) 0.037(6) 0.048(7) -0.020(6) 0.005(5) -0.011(5)
C16 0.026(6) 0.031(6) 0.057(8) -0.021(6) 0.009(5) -0.002(5)

loop_
_atom_type_symbol
_atom_type_description
_atom_type_scat_dispersion_real
_atom_type_scat_dispersion_imag
_atom_type_scat_source
C C 0.0015 0.0009 'International Tables Vol C Tables 4.2.6.8 and 6.1.1.4'
H H 0.0000 0.0000 'International Tables Vol C Tables 4.2.6.8 and 6.1.1.4'
Fe Fe 0.2886 0.5448 'International Tables Vol C Tables 4.2.6.8 and 6.1.1.4'
N N 0.0030 0.0019 'International Tables Vol C Tables 4.2.6.8 and 6.1.1.4'
O O 0.0056 0.0036 'International Tables Vol C Tables 4.2.6.8 and 6.1.1.4'

loop_
_geom_angle_atom_site_label_1
_geom_angle_atom_site_label_2
_geom_angle_atom_site_label_3
_geom_angle
_geom_angle_site_symmetry_1
_geom_angle_site_symmetry_3
_geom_angle_publ_flag
O10 Fe1 O10 180.0 2_665 . ?
O10 Fe1 O9 87.8(2) 2_665 . ?
O10 Fe1 O9 92.2(2) . . ?
O10 Fe1 O9 92.2(2) 2_665 2_665 ?
O10 Fe1 O9 87.8(2) . 2_665 ?
O9 Fe1 O9 180.0 . 2_665 ?
O10 Fe1 O2 90.8(3) 2_665 2_665 ?
O10 Fe1 O2 89.2(3) . 2_665 ?
O9 Fe1 O2 93.0(2) . 2_665 ?
O9 Fe1 O2 87.0(2) 2_665 2_665 ?
O10 Fe1 O2 89.2(3) 2_665 . ?
O10 Fe1 O2 90.8(3) . . ?
O9 Fe1 O2 87.0(2) . . ?
O9 Fe1 O2 93.0(2) 2_665 . ?
O2 Fe1 O2 180.0(4) 2_665 . ?
O6 Fe2 O6 180.0 . 2_666 ?
O6 Fe2 O8 93.0(3) . . ?
O6 Fe2 O8 87.0(3) 2_666 . ?
O6 Fe2 O8 87.0(3) . 2_666 ?
O6 Fe2 O8 93.0(3) 2_666 2_666 ?
O8 Fe2 O8 180.0 . 2_666 ?
O6 Fe2 O5 91.5(3) . . ?
O6 Fe2 O5 88.5(3) 2_666 . ?
O8 Fe2 O5 91.2(3) . . ?
O8 Fe2 O5 88.8(3) 2_666 . ?
O6 Fe2 O5 88.5(3) . 2_666 ?
O6 Fe2 O5 91.5(3) 2_666 2_666 ?
O8 Fe2 O5 88.8(3) . 2_666 ?
O8 Fe2 O5 91.2(3) 2_666 2_666 ?
O5 Fe2 O5 180.0 . 2_666 ?
O3 Fe3 O4 102.6(3) . . ?
O3 Fe3 O7 90.3(3) . . ?
O4 Fe3 O7 92.3(3) . . ?
O3 Fe3 O11 92.6(3) . . ?
O4 Fe3 O11 89.4(3) . . ?
O7 Fe3 O11 176.2(3) . . ?
O3 Fe3 O8 156.7(3) . . ?
O4 Fe3 O8 100.6(3) . . ?
O7 Fe3 O8 90.6(3) . . ?
O11 Fe3 O8 85.8(3) . . ?
O3 Fe3 O9 98.1(3) . . ?
O4 Fe3 O9 158.7(3) . . ?
O7 Fe3 O9 92.8(3) . . ?
O11 Fe3 O9 84.4(3) . . ?
O8 Fe3 O9 58.6(2) . . ?
C8 O2 Fe1 131.1(6) . . ?
C8 O3 Fe3 132.8(7) . . ?
C2 O4 Fe3 130.9(7) . . ?
C2 O5 Fe2 138.8(7) . . ?
C4 O6 Fe2 136.0(7) . . ?
C4 O7 Fe3 133.6(6) . . ?
C6 O8 Fe2 141.7(6) . . ?
C6 O8 Fe3 92.1(6) . . ?
Fe2 O8 Fe3 112.9(3) . . ?
C6 O9 Fe1 138.0(7) . . ?
C6 O9 Fe3 89.9(6) . . ?
Fe1 O9 Fe3 113.9(3) . . ?
C13 O10 Fe1 134.0(6) . . ?
C13 O11 Fe3 130.3(6) . . ?
C10 N1 C11 109.2(9) . . ?
C10 N1 C9 124.8(9) . . ?
C11 N1 C9 125.8(9) . . ?
C10 N2 C12 108.3(9) . . ?
C10 N2 C15 124.8(9) . . ?
C12 N2 C15 126.8(9) . . ?
O5 C2 O4 126.7(10) . . ?
O5 C2 C1 117.3(10) . . ?
O4 C2 C1 115.9(10) . . ?
O6 C4 O7 127.6(9) . . ?
O6 C4 C3 117.3(9) . . ?
O7 C4 C3 115.1(9) . . ?
O9 C6 O8 118.8(9) . . ?
O9 C6 C5 121.0(9) . . ?
O8 C6 C5 120.1(9) . . ?
O3 C8 O2 125.9(9) . . ?
O3 C8 C7 116.6(9) . . ?
O2 C8 C7 117.4(9) . . ?
N1 C10 N2 109.2(9) . . ?
C12 C11 N1 105.7(9) . . ?
N2 C12 C11 107.5(10) . . ?
O10 C13 O11 127.1(9) . . ?
O10 C13 C14 116.0(9) . . ?
O11 C13 C14 116.9(9) . . ?
N2 C15 C16 110.0(9) . . ?

loop_
_geom_bond_atom_site_label_1
_geom_bond_atom_site_label_2
_geom_bond_distance
_geom_bond_site_symmetry_2
_geom_bond_publ_flag
Fe1 O10 2.087(7) 2_665 ?
Fe1 O10 2.087(7) . ?
Fe1 O9 2.131(6) . ?
Fe1 O9 2.131(6) 2_665 ?
Fe1 O2 2.139(7) 2_665 ?
Fe1 O2 2.139(7) . ?
Fe2 O6 2.086(7) . ?
Fe2 O6 2.086(7) 2_666 ?
Fe2 O8 2.118(7) . ?
Fe2 O8 2.118(7) 2_666 ?
Fe2 O5 2.130(7) . ?
Fe2 O5 2.130(7) 2_666 ?
Fe3 O3 2.023(7) . ?
Fe3 O4 2.028(7) . ?
Fe3 O7 2.114(7) . ?
Fe3 O11 2.139(7) . ?
Fe3 O8 2.183(7) . ?
Fe3 O9 2.239(7) . ?
O2 C8 1.255(12) . ?
O3 C8 1.240(12) . ?
O4 C2 1.254(12) . ?
O5 C2 1.252(12) . ?
O6 C4 1.236(11) . ?
O7 C4 1.252(11) . ?
O8 C6 1.266(11) . ?
O9 C6 1.249(11) . ?
O10 C13 1.251(12) . ?
O11 C13 1.254(12) . ?
N1 C10 1.312(13) . ?
N1 C11 1.381(13) . ?
N1 C9 1.446(13) . ?
N2 C10 1.331(13) . ?
N2 C12 1.364(13) . ?
N2 C15 1.443(13) . ?
C1 C2 1.496(15) . ?
C3 C4 1.511(13) . ?
C5 C6 1.473(15) . ?
C7 C8 1.513(13) . ?
C11 C12 1.369(16) . ?
C13 C14 1.501(14) . ?
C15 C16 1.536(15) . ?
